data_1556531
loop_
_publ_author_name
'Craze, A.R.'
'Sciortino, N.F.'
'Badbhade, M.M.'
'Kepert, C.J.'
'Marjo, C.E.'
'Li, F.'

_publ_section_title
;
 Investigation of the Spin Crossover Properties of Three Dinulear Fe(II)
 Triple Helicates by Variation of the Steric Nature of the Ligand Type
;
_journal_name_full Inorganics
_journal_page_first 62
_journal_paper_doi 10.3390/inorganics5040062
_journal_volume 5
_journal_year 2017
_chemical_formula_moiety 'C60 H48 Fe2 N18 O3, 2(C2 H3 N), 4(B F4)'
_chemical_formula_sum 'C64 H54 B4 F16 Fe2 N20 O3'
_chemical_formula_weight 1610.21
_space_group_crystal_system triclinic
_space_group_IT_number 2
_space_group_name_Hall '-P 1'
_space_group_name_H-M_alt 'P -1'
_atom_sites_solution_hydrogens geom
_atom_sites_solution_primary dual
_cell_angle_alpha 77.43(3)
_cell_angle_beta 77.58(3)
_cell_angle_gamma 86.73(3)
_cell_formula_units_Z 2
_cell_length_a 13.837(3)
_cell_length_b 13.855(3)
_cell_length_c 20.684(4)
_cell_measurement_reflns_used 2569
_cell_measurement_temperature 100(2)
_cell_measurement_theta_max 20.00
_cell_measurement_theta_min 2.26
_cell_volume 3779.5(15)
_computing_cell_refinement 'ShelXL least squares'
_computing_data_collection XDS
_computing_data_reduction XDS
_computing_molecular_graphics 'Olex2 (Dolomanov et al., 2009)'
_computing_publication_material 'Olex2 (Dolomanov et al., 2009)'
_computing_structure_refinement 'ShelXL (Sheldrick, 2015)'
_computing_structure_solution 'ShelXT (Sheldrick, 2015)'
_diffrn_ambient_temperature 100
_diffrn_measured_fraction_theta_full 0.909
_diffrn_measured_fraction_theta_max 0.899
_diffrn_measurement_device_type 'Bruker APEX-II CCD'
_diffrn_measurement_method '\w scans'
_diffrn_radiation_type MoK\a
_diffrn_radiation_wavelength 0.71073
_diffrn_reflns_av_R_equivalents 0.0446
_diffrn_reflns_av_unetI/netI 0.0360
_diffrn_reflns_Laue_measured_fraction_full 0.909
_diffrn_reflns_Laue_measured_fraction_max 0.899
_diffrn_reflns_limit_h_max 17
_diffrn_reflns_limit_h_min -17
_diffrn_reflns_limit_k_max 17
_diffrn_reflns_limit_k_min -17
_diffrn_reflns_limit_l_max 26
_diffrn_reflns_limit_l_min -26
_diffrn_reflns_number 57096
_diffrn_reflns_point_group_measured_fraction_full 0.909
_diffrn_reflns_point_group_measured_fraction_max 0.899
_diffrn_reflns_theta_full 25.242
_diffrn_reflns_theta_max 26.999
_diffrn_reflns_theta_min 1.031
_exptl_absorpt_coefficient_mu 0.481
_exptl_absorpt_correction_type none
_exptl_crystal_colour 'light orange'
_exptl_crystal_colour_modifier light
_exptl_crystal_colour_primary orange
_exptl_crystal_density_diffrn 1.415
_exptl_crystal_description needle
_exptl_crystal_F_000 1636
_exptl_crystal_recrystallization_method 'Diethyl ether diffusion into acetonitrile'
_exptl_crystal_size_max 0.02
_exptl_crystal_size_mid 0.01
_exptl_crystal_size_min 0.01
_refine_diff_density_max 1.212
_refine_diff_density_min -0.793
_refine_diff_density_rms 0.103
_refine_ls_extinction_coef .
_refine_ls_extinction_method none
_refine_ls_goodness_of_fit_ref 1.071
_refine_ls_hydrogen_treatment constr
_refine_ls_matrix_type full
_refine_ls_number_parameters 1095
_refine_ls_number_reflns 14860
_refine_ls_number_restraints 33
_refine_ls_restrained_S_all 1.070
_refine_ls_R_factor_all 0.0873
_refine_ls_R_factor_gt 0.0691
_refine_ls_shift/su_max 0.000
_refine_ls_shift/su_mean 0.000
_refine_ls_structure_factor_coef Fsqd
_refine_ls_weighting_details 'w=1/[\s^2^(Fo^2^)+(0.1071P)^2^+7.1169P] where P=(Fo^2^+2Fc^2^)/3'
_refine_ls_weighting_scheme calc
_refine_ls_wR_factor_gt 0.1966
_refine_ls_wR_factor_ref 0.2111
_reflns_Friedel_coverage 0.000
_reflns_Friedel_fraction_full .
_reflns_Friedel_fraction_max .
_reflns_number_gt 11524
_reflns_number_total 14860
_reflns_threshold_expression 'I > 2\s(I)'
_cod_data_source_file FL204_a.cif
_cod_data_source_block fl204_a
_cod_database_code 1556531
_shelx_space_group_comment
;
The symmetry employed for this shelxl refinement is uniquely defined
by the following loop, which should always be used as a source of
symmetry information in preference to the above space-group names.
They are only intended as comments.
;
_shelx_estimated_absorpt_t_max 0.995
_shelx_estimated_absorpt_t_min 0.990
_olex2_refinement_description
;
1. Fixed Uiso
 At 1.2 times of:
  All C(H) groups, All C(H,H) groups, All N(H) groups
 At 1.5 times of:
  All C(H,H,H) groups
2. Rigid bond restraints
 C5E
 with sigma for 1-2 distances of 0.01 and sigma for 1-3 distances of 0.01
3. Uiso/Uaniso restraints and constraints
Uanis(C7D) = Uanis(C6D)
4. Rigid body (RIGU) restrains
 N3, C1AA
 with sigma for 1-2 distances of 0.004 and sigma for 1-3 distances of 0.004
 N031
 with sigma for 1-2 distances of 0.004 and sigma for 1-3 distances of 0.004
 N02Y
 with sigma for 1-2 distances of 0.004 and sigma for 1-3 distances of 0.004
 C2AA, C0AA, N0AA
 with sigma for 1-2 distances of 0.004 and sigma for 1-3 distances of 0.004
 N4, C2, C5
 with sigma for 1-2 distances of 0.004 and sigma for 1-3 distances of 0.004
 C2, C5, N4
 with sigma for 1-2 distances of 0.004 and sigma for 1-3 distances of 0.004
 N0AA, C0AA, C2AA
 with sigma for 1-2 distances of 0.004 and sigma for 1-3 distances of 0.004
 N0AA
 with sigma for 1-2 distances of 0.004 and sigma for 1-3 distances of 0.004
 C8C, C9C, C4AA, C3AA, C10C, C5E
 with sigma for 1-2 distances of 0.004 and sigma for 1-3 distances of 0.004
 C5E
 with sigma for 1-2 distances of 0.004 and sigma for 1-3 distances of 0.004
5. Others
 Fixed Sof: N5B(0.5) H5B(0.5) N6B(0.5) H17C(0.5) H17B(0.5) C18B(0.5) C19B(0.5)
 H19B(0.5) C20B(0.5) H20B(0.5) C4AA(0.5) H4AA(0.5) C3AA(0.5) H3AA(0.5) C9C(0.5)
 H9C(0.5) C10C(0.5) H10C(0.5) C1(0.5) H1D(0.5) H1E(0.5) H1F(0.5) C1AA(0.5)
 N3(0.5) N031(0.5) C02S(0.5) H02A(0.5) H02B(0.5) H02C(0.5) C02W(0.5) N02Y(0.5)
 C02X(0.5) H02D(0.5) H02E(0.5) H02F(0.5) C02Z(0.5) C2(0.25) H2D(0.25) H2E(0.25)
 H2F(0.25) N4(0.25) C5(0.25) N0AA(0.25) C0AA(0.25) C2AA(0.25) H2AC(0.25)
 H2AD(0.25) H2AE(0.25) N1AA(0.5) C5AA(0.5) H5AA(0.5) N2AA(0.5) H2AB(0.5)
 C6AA(0.5) H6AA(0.5) C7AA(0.5)
6.a Aromatic/amide H refined with riding coordinates:
 N2A(H2A), N5A(H5A), N2B(H2B), N5B(H5B), N2C(H2C), N5C(H5C), C1A(H1A),
 C2A(H2AA), C4A(H4A), C6A(H6A), C7A(H7A), C9A(H9A), C10A(H10A), C12A(H12A),
 C13A(H13A), C15A(H15A), C16A(H16A), C17A(H17A), C19A(H19A), C20A(H20A),
 C1B(H1B), C2B(H2BA), C4B(H4B), C6B(H6B), C7B(H7B), C9B(H9B), C10B(H10B),
 C12B(H12B), C13B(H13B), C15B(H15B), C16B(H16B), C17B(H17C), C17B(H17B),
 C19B(H19B), C20B(H20B), C1C(H1C), C2C(H2CA), C4C(H4C), C4AA(H4AA), C3AA(H3AA),
 C9C(H9C), C10C(H10C), C12C(H12C), C13C(H13C), C15C(H15C), C16C(H16C),
 C17C(H17D), C19C(H19C), C20C(H20C), C5AA(H5AA), N2AA(H2AB), C6AA(H6AA),
 C7D(H7D), C6D(H6D)
6.b Idealised Me refined as rotating group:
 C1(H1D,H1E,H1F), C02S(H02A,H02B,H02C), C02X(H02D,H02E,H02F), C2(H2D,H2E,H2F),
 C2AA(H2AC,H2AD,H2AE)
;
_olex2_exptl_crystal_mounting_method 'room temperature in parafin oil'
_olex2_submission_special_instructions 'No special instructions were received'

loop_
_space_group_symop_operation_xyz
'x, y, z'
'-x, -y, -z'

loop_
_atom_site_label
_atom_site_type_symbol
_atom_site_fract_x
_atom_site_fract_y
_atom_site_fract_z
_atom_site_U_iso_or_equiv
_atom_site_adp_type
_atom_site_occupancy
_atom_site_site_symmetry_order
_atom_site_calc_flag
_atom_site_refinement_flags_posn
_atom_site_refinement_flags_adp
_atom_site_refinement_flags_occupancy
_atom_site_disorder_assembly
_atom_site_disorder_group
Fe01 Fe 0.63221(4) 0.24366(4) 1.04286(3) 0.02799(14) Uani 1 1 d . . . . .
Fe02 Fe 0.76028(4) 0.36484(4) 0.45693(3) 0.02878(15) Uani 1 1 d . . . . .
O1A O 0.6035(2) 0.0186(2) 0.76929(15) 0.0405(7) Uani 1 1 d . . . . .
O1B O 0.4740(2) 0.5195(2) 0.74612(18) 0.0503(9) Uani 1 1 d . . . . .
O1C O 0.9843(2) 0.3910(3) 0.72923(15) 0.0482(9) Uani 1 1 d . . . . .
N1A N 0.4952(3) 0.2648(2) 1.10840(19) 0.0377(8) Uani 1 1 d . . . . .
N2A N 0.3577(3) 0.2906(3) 1.1784(2) 0.0546(11) Uani 1 1 d . . . . .
H2A H 0.3189 0.3055 1.2133 0.066 Uiso 1 1 calc R . . . .
N3A N 0.5238(2) 0.1887(2) 0.99674(17) 0.0302(7) Uani 1 1 d . . . . .
N4A N 0.8062(2) 0.2354(2) 0.52134(17) 0.0295(7) Uani 1 1 d . . . . .
N5A N 1.0417(3) 0.3177(3) 0.3384(2) 0.0504(10) Uani 1 1 d . . . . .
H5A H 1.0912 0.3280 0.3046 0.060 Uiso 1 1 calc R . . . .
N6A N 0.8971(2) 0.3370(3) 0.40168(18) 0.0355(7) Uani 1 1 d . . . . .
N1B N 0.7258(3) 0.3258(3) 1.0810(2) 0.0432(9) Uani 1 1 d . . . . .
N2B N 0.8331(3) 0.4005(4) 1.1160(3) 0.0586(12) Uani 1 1 d . . . . .
H2B H 0.8726 0.4108 1.1407 0.070 Uiso 1 1 calc R . . . .
N3B N 0.6396(2) 0.3908(2) 0.9744(2) 0.0361(8) Uani 1 1 d . . . . .
N4B N 0.6147(3) 0.3574(2) 0.5188(2) 0.0393(8) Uani 1 1 d . . . . .
N5B N 0.6594(12) 0.1694(8) 0.3598(6) 0.050(2) Uani 0.5 1 d . . P A 1
H5B H 0.6615 0.1322 0.3312 0.060 Uiso 0.5 1 calc R . P A 1
N6B N 0.6703(9) 0.2730(11) 0.4184(8) 0.029(3) Uani 0.5 1 d . . P B 2
N1C N 0.6640(3) 0.1050(2) 1.10056(18) 0.0337(7) Uani 1 1 d . . . . .
N2C N 0.6849(3) -0.0396(3) 1.1642(2) 0.0480(10) Uani 1 1 d . . . . .
H2C H 0.6758 -0.0888 1.1982 0.058 Uiso 1 1 calc R . . . .
N3C N 0.7662(2) 0.1940(2) 0.97776(16) 0.0286(6) Uani 1 1 d . . . . .
N4C N 0.8119(2) 0.4701(2) 0.50241(17) 0.0307(7) Uani 1 1 d . . . . .
N5C N 0.7169(3) 0.6317(4) 0.3176(2) 0.0635(13) Uani 1 1 d . . . . .
H5C H 0.7037 0.6692 0.2815 0.076 Uiso 1 1 calc R . . . .
N6C N 0.7398(3) 0.4972(3) 0.39136(19) 0.0421(9) Uani 1 1 d . . . . .
C1A C 0.4574(4) 0.2911(3) 1.1659(3) 0.0488(11) Uani 1 1 d . . . . .
H1A H 0.4944 0.3079 1.1944 0.059 Uiso 1 1 calc R . . . .
C2A C 0.3287(3) 0.2629(3) 1.1267(3) 0.0460(11) Uani 1 1 d . . . . .
H2AA H 0.2642 0.2568 1.1219 0.055 Uiso 1 1 calc R . . . .
C3A C 0.4147(3) 0.2457(3) 1.0830(2) 0.0363(9) Uani 1 1 d . . . . .
C4A C 0.4332(3) 0.2058(3) 1.0232(2) 0.0337(8) Uani 1 1 d . . . . .
H4A H 0.3816 0.1927 1.0041 0.040 Uiso 1 1 calc R . . . .
C5A C 0.5417(3) 0.1461(3) 0.9383(2) 0.0313(8) Uani 1 1 d . . . . .
C6A C 0.6022(3) 0.0619(3) 0.9375(2) 0.0301(8) Uani 1 1 d . . . . .
H6A H 0.6284 0.0337 0.9752 0.036 Uiso 1 1 calc R . . . .
C7A C 0.6231(3) 0.0202(3) 0.8810(2) 0.0332(8) Uani 1 1 d . . . . .
H7A H 0.6634 -0.0358 0.8804 0.040 Uiso 1 1 calc R . . . .
C8A C 0.5837(3) 0.0627(3) 0.8255(2) 0.0356(9) Uani 1 1 d . . . . .
C9A C 0.5229(4) 0.1451(3) 0.8255(2) 0.0428(10) Uani 1 1 d . . . . .
H9A H 0.4965 0.1725 0.7878 0.051 Uiso 1 1 calc R . . . .
C10A C 0.5015(3) 0.1871(3) 0.8825(2) 0.0380(9) Uani 1 1 d . . . . .
H10A H 0.4603 0.2425 0.8830 0.046 Uiso 1 1 calc R . . . .
C11A C 0.6519(3) 0.0770(3) 0.7085(2) 0.0352(9) Uani 1 1 d . . . . .
C12A C 0.6385(3) 0.0547(3) 0.6501(2) 0.0335(8) Uani 1 1 d . . . . .
H12A H 0.5958 0.0044 0.6516 0.040 Uiso 1 1 calc R . . . .
C13A C 0.6892(3) 0.1080(3) 0.5881(2) 0.0341(8) Uani 1 1 d . . . . .
H13A H 0.6794 0.0937 0.5481 0.041 Uiso 1 1 calc R . . . .
C14A C 0.7536(3) 0.1814(3) 0.5856(2) 0.0305(8) Uani 1 1 d . . . . .
C15A C 0.7638(5) 0.2054(4) 0.6448(3) 0.0608(16) Uani 1 1 d . . . . .
H15A H 0.8050 0.2568 0.6435 0.073 Uiso 1 1 calc R . . . .
C16A C 0.7129(5) 0.1534(4) 0.7061(2) 0.0637(17) Uani 1 1 d . . . . .
H16A H 0.7197 0.1700 0.7461 0.076 Uiso 1 1 calc R . . . .
C17A C 0.8916(3) 0.2019(3) 0.4974(2) 0.0344(8) Uani 1 1 d . . . . .
H17A H 0.9184 0.1453 0.5208 0.041 Uiso 1 1 calc R . . . .
C18A C 0.9440(3) 0.2549(3) 0.4338(2) 0.0350(9) Uani 1 1 d . . . . .
C19A C 1.0354(3) 0.2439(4) 0.3941(3) 0.0465(11) Uani 1 1 d . . . . .
H19A H 1.0830 0.1958 0.4035 0.056 Uiso 1 1 calc R . . . .
C20A C 0.9581(3) 0.3721(4) 0.3447(2) 0.0453(11) Uani 1 1 d . . . . .
H20A H 0.9454 0.4273 0.3128 0.054 Uiso 1 1 calc R . . . .
C1B C 0.7803(4) 0.3184(4) 1.1276(3) 0.0536(12) Uani 1 1 d . . . . .
H1B H 0.7815 0.2641 1.1630 0.064 Uiso 1 1 calc R . . . .
C2B C 0.8164(4) 0.4643(4) 1.0611(3) 0.0520(12) Uani 1 1 d . . . . .
H2BA H 0.8445 0.5260 1.0416 0.062 Uiso 1 1 calc R . . . .
C3B C 0.7488(3) 0.4178(3) 1.0403(3) 0.0411(10) Uani 1 1 d . . . . .
C4B C 0.7027(3) 0.4491(3) 0.9838(3) 0.0409(10) Uani 1 1 d . . . . .
H4B H 0.7176 0.5099 0.9543 0.049 Uiso 1 1 calc R . . . .
C5B C 0.5981(3) 0.4235(3) 0.9155(2) 0.0355(9) Uani 1 1 d . . . . .
C6B C 0.4959(3) 0.4320(3) 0.9223(2) 0.0349(9) Uani 1 1 d . . . . .
H6B H 0.4550 0.4169 0.9652 0.042 Uiso 1 1 calc R . . . .
C7B C 0.4546(3) 0.4628(3) 0.8658(2) 0.0358(9) Uani 1 1 d . . . . .
H7B H 0.3863 0.4690 0.8704 0.043 Uiso 1 1 calc R . . . .
C8B C 0.5160(3) 0.4841(3) 0.8025(3) 0.0433(11) Uani 1 1 d . . . . .
C9B C 0.6179(3) 0.4759(4) 0.7951(3) 0.0578(15) Uani 1 1 d . . . . .
H9B H 0.6588 0.4909 0.7522 0.069 Uiso 1 1 calc R . . . .
C10B C 0.6587(3) 0.4452(4) 0.8521(3) 0.0527(13) Uani 1 1 d . . . . .
H10B H 0.7270 0.4393 0.8475 0.063 Uiso 1 1 calc R . . . .
C11B C 0.5119(3) 0.4785(3) 0.6901(3) 0.0431(11) Uani 1 1 d . . . . .
C12B C 0.5169(4) 0.3771(3) 0.6962(3) 0.0585(15) Uani 1 1 d . . . . .
H12B H 0.4979 0.3357 0.7386 0.070 Uiso 1 1 calc R . . . .
C13B C 0.5498(4) 0.3369(3) 0.6402(3) 0.0528(13) Uani 1 1 d . . . . .
H13B H 0.5531 0.2687 0.6445 0.063 Uiso 1 1 calc R . . . .
C14B C 0.5782(3) 0.3992(3) 0.5768(2) 0.0379(10) Uani 1 1 d . . . . .
C15B C 0.5719(3) 0.5009(3) 0.5713(2) 0.0374(9) Uani 1 1 d . . . . .
H15B H 0.5906 0.5425 0.5290 0.045 Uiso 1 1 calc R . . . .
C16B C 0.5384(3) 0.5414(3) 0.6276(2) 0.0368(9) Uani 1 1 d . . . . .
H16B H 0.5337 0.6096 0.6234 0.044 Uiso 1 1 calc R . . . .
C17B C 0.5574(4) 0.2956(3) 0.5064(3) 0.0499(13) Uani 1 1 d . . . . .
H17C H 0.4952 0.2847 0.5347 0.060 Uiso 0.5 1 calc R . P C 2
H17B H 0.4941 0.2792 0.5316 0.060 Uiso 0.5 1 calc R . P D 1
C18B C 0.5791(11) 0.2501(11) 0.4602(9) 0.025(3) Uani 0.5 1 d . . P B 2
C19B C 0.5774(12) 0.1833(10) 0.4092(9) 0.040(4) Uani 0.5 1 d . . P A 1
H19B H 0.5152 0.1549 0.4189 0.049 Uiso 0.5 1 calc R . P A 1
C20B C 0.7366(11) 0.2243(7) 0.3637(5) 0.040(2) Uani 0.5 1 d . . P A 1
H20B H 0.7994 0.2261 0.3362 0.048 Uiso 0.5 1 calc R . P A 1
C1C C 0.6308(3) 0.0444(3) 1.1586(2) 0.0410(10) Uani 1 1 d . . . . .
H1C H 0.5773 0.0577 1.1914 0.049 Uiso 1 1 calc R . . . .
C2C C 0.7558(4) -0.0339(3) 1.1075(2) 0.0460(11) Uani 1 1 d . . . . .
H2CA H 0.8030 -0.0819 1.0974 0.055 Uiso 1 1 calc R . . . .
C3C C 0.7439(3) 0.0572(3) 1.0680(2) 0.0352(9) Uani 1 1 d . . . . .
C4C C 0.7964(3) 0.1075(3) 1.0030(2) 0.0335(8) Uani 1 1 d . . . . .
H4C H 0.8511 0.0782 0.9796 0.040 Uiso 1 1 calc R . . . .
C8C C 0.9269(3) 0.3419(4) 0.7901(2) 0.0413(10) Uani 1 1 d . U . . .
C4AA C 0.8760(9) 0.2522(9) 0.7922(6) 0.047(3) Uani 0.5 1 d . U P E 1
H4AA H 0.8797 0.2267 0.7537 0.057 Uiso 0.5 1 calc R . P E 1
C3AA C 0.8211(8) 0.2064(9) 0.8551(6) 0.039(2) Uani 0.5 1 d . U P E 1
H3AA H 0.7843 0.1507 0.8588 0.047 Uiso 0.5 1 calc R . P E 1
C5E C 0.8211(3) 0.2440(3) 0.9135(2) 0.0310(8) Uani 1 1 d . U . . .
C9C C 0.8413(8) 0.2922(9) 0.7931(5) 0.042(3) Uani 0.5 1 d . U P E 2
H9C H 0.8193 0.2927 0.7536 0.051 Uiso 0.5 1 calc R . P E 2
C10C C 0.7881(8) 0.2416(9) 0.8552(5) 0.040(2) Uani 0.5 1 d . U P E 2
H10C H 0.7315 0.2068 0.8575 0.048 Uiso 0.5 1 calc R . P E 2
C11C C 0.9394(3) 0.4097(4) 0.6734(2) 0.0397(10) Uani 1 1 d . . . . .
C12C C 0.8562(3) 0.4686(4) 0.6740(2) 0.0491(12) Uani 1 1 d . . . . .
H12C H 0.8285 0.4939 0.7120 0.059 Uiso 1 1 calc R . . . .
C13C C 0.8133(3) 0.4903(4) 0.6172(2) 0.0457(11) Uani 1 1 d . . . . .
H13C H 0.7572 0.5306 0.6170 0.055 Uiso 1 1 calc R . . . .
C14C C 0.8551(3) 0.4515(3) 0.5612(2) 0.0322(8) Uani 1 1 d . . . . .
C15C C 0.9401(3) 0.3937(3) 0.5605(2) 0.0314(8) Uani 1 1 d . . . . .
H15C H 0.9692 0.3694 0.5223 0.038 Uiso 1 1 calc R . . . .
C16C C 0.9820(3) 0.3722(3) 0.6179(2) 0.0352(9) Uani 1 1 d . . . . .
H16C H 1.0385 0.3326 0.6183 0.042 Uiso 1 1 calc R . . . .
C17C C 0.7966(3) 0.5612(3) 0.4753(2) 0.0342(8) Uani 1 1 d . . . . .
H17D H 0.8102 0.6127 0.4941 0.041 Uiso 1 1 calc R . . . .
C18C C 0.7577(3) 0.5793(3) 0.4147(2) 0.0381(9) Uani 1 1 d . . . . .
C19C C 0.7426(3) 0.6634(4) 0.3693(3) 0.0504(12) Uani 1 1 d . . . . .
H19C H 0.7486 0.7285 0.3729 0.060 Uiso 1 1 calc R . . . .
C20C C 0.7153(4) 0.5320(5) 0.3322(3) 0.0570(14) Uani 1 1 d . . . . .
H20C H 0.6992 0.4932 0.3046 0.068 Uiso 1 1 calc R . . . .
C1 C 0.8497(8) -0.0770(8) 0.7338(6) 0.057(3) Uani 0.5 1 d . . P . .
H1D H 0.8531 -0.0387 0.7667 0.086 Uiso 0.5 1 calc GR . P F .
H1E H 0.8767 -0.1419 0.7472 0.086 Uiso 0.5 1 calc GR . P F .
H1F H 0.7820 -0.0823 0.7309 0.086 Uiso 0.5 1 calc GR . P F .
C1AA C 0.9021(9) -0.0326(8) 0.6732(9) 0.074(3) Uani 0.5 1 d . U P G 1
N3 N 0.9470(9) 0.0000(9) 0.6180(8) 0.096(4) Uani 0.5 1 d . U P G 1
N031 N 0.8045(7) -0.1067(6) 0.9395(5) 0.054(2) Uani 0.5 1 d . U P . .
C02S C 0.9601(5) -0.2038(6) 0.9629(4) 0.0331(17) Uani 0.5 1 d . . P . .
H02A H 0.9547 -0.2218 1.0110 0.050 Uiso 0.5 1 calc GR . P . .
H02B H 1.0188 -0.1656 0.9425 0.050 Uiso 0.5 1 calc GR . P . .
H02C H 0.9637 -0.2626 0.9450 0.050 Uiso 0.5 1 calc GR . P . .
C02W C 0.8752(6) -0.1464(5) 0.9482(4) 0.0321(17) Uani 0.5 1 d . . P . .
N02Y N 1.1143(6) 0.2034(6) 0.5548(5) 0.050(2) Uani 0.5 1 d . U P . .
C02X C 1.2022(7) 0.0442(6) 0.5341(5) 0.041(2) Uani 0.5 1 d . . P . .
H02D H 1.1655 -0.0133 0.5599 0.061 Uiso 0.5 1 calc GR . P . .
H02E H 1.2657 0.0426 0.5460 0.061 Uiso 0.5 1 calc GR . P . .
H02F H 1.2110 0.0449 0.4867 0.061 Uiso 0.5 1 calc GR . P . .
C02Z C 1.1498(6) 0.1300(6) 0.5483(5) 0.038(2) Uani 0.5 1 d . . P . .
F003 F 0.3058(2) 0.2667(2) 0.81240(14) 0.0514(7) Uani 1 1 d . . . . .
F00D F 0.2701(3) 0.2997(2) 0.91839(16) 0.0622(8) Uani 1 1 d . . . . .
F00G F 0.1491(2) 0.2503(2) 0.8752(2) 0.0722(10) Uani 1 1 d . . . . .
F00H F 0.2127(3) 0.4024(2) 0.83242(17) 0.0691(9) Uani 1 1 d . . . . .
B02R B 0.2333(4) 0.3054(4) 0.8609(3) 0.0459(12) Uani 1 1 d . . . . .
F004 F 1.01531(19) 0.5980(2) 0.81192(14) 0.0467(6) Uani 1 1 d . . . . .
F006 F 0.85552(19) 0.6091(2) 0.79927(14) 0.0553(7) Uani 1 1 d . . . . .
F00A F 0.8901(2) 0.5863(3) 0.90415(15) 0.0626(8) Uani 1 1 d . . . . .
F00L F 0.9207(3) 0.7316(2) 0.8308(2) 0.0744(10) Uani 1 1 d . . . . .
B02N B 0.9198(4) 0.6309(4) 0.8374(3) 0.0413(11) Uani 1 1 d . . . . .
F008 F 0.3875(3) 0.14808(19) 0.70050(14) 0.0564(8) Uani 1 1 d . . . . .
F009 F 0.4012(2) -0.0099(2) 0.68471(15) 0.0509(7) Uani 1 1 d . . . . .
F00F F 0.4151(3) 0.1193(3) 0.59434(16) 0.0704(9) Uani 1 1 d . . . . .
F00T F 0.2680(2) 0.0861(3) 0.6642(2) 0.0868(12) Uani 1 1 d . . . . .
B02P B 0.3685(4) 0.0864(4) 0.6600(3) 0.0460(12) Uani 1 1 d . . . . .
F005 F 0.7360(2) 0.6883(2) 0.68991(15) 0.0535(7) Uani 1 1 d . . . . .
F00C F 0.6993(3) 0.7213(3) 0.58505(16) 0.0686(9) Uani 1 1 d . . . . .
F00M F 0.7448(2) 0.8447(2) 0.6269(2) 0.0767(11) Uani 1 1 d . . . . .
F00P F 0.5955(2) 0.7741(3) 0.6720(2) 0.0830(12) Uani 1 1 d . . . . .
B02Q B 0.6933(4) 0.7573(5) 0.6424(3) 0.0500(13) Uani 1 1 d . . . . .
C2 C 1.0751(13) 0.1486(13) 0.7679(9) 0.039(4) Uiso 0.25 1 d . U P H 2
H2D H 1.1200 0.1963 0.7718 0.059 Uiso 0.25 1 calc GR . P H 2
H2E H 1.0232 0.1821 0.7472 0.059 Uiso 0.25 1 calc GR . P H 2
H2F H 1.1101 0.1049 0.7404 0.059 Uiso 0.25 1 calc GR . P H 2
N4 N 1.0054(14) 0.0531(14) 0.8835(10) 0.061(5) Uiso 0.25 1 d . U P H 2
C5 C 1.0357(15) 0.0959(15) 0.8298(11) 0.049(4) Uiso 0.25 1 d . U P H 2
N0AA N 1.1693(10) -0.1148(10) 0.7611(7) 0.037(3) Uiso 0.25 1 d . U P I 1
C0AA C 1.1206(12) -0.0385(11) 0.7676(9) 0.034(3) Uiso 0.25 1 d . U P I 1
C2AA C 1.0714(12) 0.0595(12) 0.7715(9) 0.038(3) Uiso 0.25 1 d . U P I 1
H2AC H 1.0139 0.0509 0.8076 0.057 Uiso 0.25 1 calc GR . P I 1
H2AD H 1.0519 0.0875 0.7294 0.057 Uiso 0.25 1 calc GR . P I 1
H2AE H 1.1166 0.1030 0.7798 0.057 Uiso 0.25 1 calc GR . P I 1
N1AA N 0.7088(8) 0.2740(12) 0.4121(9) 0.031(3) Uani 0.5 1 d . . P A 1
C5AA C 0.6826(9) 0.2182(9) 0.3709(5) 0.037(2) Uani 0.5 1 d . . P B 2
H5AA H 0.7375 0.2187 0.3358 0.044 Uiso 0.5 1 calc R . P B 2
N2AA N 0.6021(10) 0.1627(9) 0.3830(7) 0.036(2) Uani 0.5 1 d . . P B 2
H2AB H 0.5936 0.1210 0.3595 0.043 Uiso 0.5 1 calc R . P B 2
C6AA C 0.5350(9) 0.1816(8) 0.4382(7) 0.036(3) Uani 0.5 1 d . . P B 2
H6AA H 0.4729 0.1538 0.4565 0.043 Uiso 0.5 1 calc R . P B 2
C7AA C 0.6112(11) 0.2502(11) 0.4407(10) 0.027(3) Uani 0.5 1 d . . P A 1
C7D C 0.9443(3) 0.3621(3) 0.8479(2) 0.0323(6) Uani 1 1 d . . . J 2
H7D H 0.9918 0.4081 0.8460 0.039 Uiso 1 1 calc R . . J 2
C6D C 0.8901(3) 0.3133(3) 0.9100(2) 0.0323(6) Uani 1 1 d . . . J 2
H6D H 0.9009 0.3278 0.9497 0.039 Uiso 1 1 calc R . . J 2

loop_
_atom_site_aniso_label
_atom_site_aniso_U_11
_atom_site_aniso_U_22
_atom_site_aniso_U_33
_atom_site_aniso_U_23
_atom_site_aniso_U_13
_atom_site_aniso_U_12
Fe01 0.0267(3) 0.0275(3) 0.0287(3) -0.0078(2) -0.0009(2) -0.00317(19)
Fe02 0.0301(3) 0.0282(3) 0.0274(3) -0.0045(2) -0.0050(2) -0.0045(2)
O1A 0.0622(19) 0.0290(14) 0.0285(17) -0.0105(11) 0.0030(14) -0.0157(13)
O1B 0.0387(16) 0.0459(17) 0.051(2) 0.0065(14) 0.0031(15) 0.0173(13)
O1C 0.0328(15) 0.083(2) 0.0254(16) 0.0042(15) -0.0081(13) -0.0254(15)
N1A 0.0456(19) 0.0310(17) 0.037(2) -0.0128(14) -0.0022(17) -0.0069(14)
N2A 0.056(2) 0.060(3) 0.045(3) -0.031(2) 0.017(2) -0.0126(19)
N3A 0.0375(17) 0.0224(14) 0.0294(19) -0.0070(12) -0.0023(14) -0.0026(12)
N4A 0.0280(15) 0.0319(16) 0.0281(18) -0.0063(12) -0.0055(13) 0.0008(12)
N5A 0.0344(19) 0.076(3) 0.033(2) -0.0067(19) 0.0068(17) -0.0060(18)
N6A 0.0292(16) 0.0398(18) 0.033(2) -0.0001(14) -0.0050(15) -0.0024(13)
N1B 0.0283(16) 0.070(3) 0.035(2) -0.0223(18) -0.0036(16) 0.0029(16)
N2B 0.043(2) 0.077(3) 0.063(3) -0.040(3) 0.001(2) -0.013(2)
N3B 0.0266(15) 0.0336(17) 0.049(2) -0.0194(15) 0.0026(15) -0.0024(12)
N4B 0.0451(19) 0.0255(15) 0.051(2) 0.0015(14) -0.0271(18) -0.0053(13)
N5B 0.077(8) 0.044(5) 0.035(6) -0.018(4) -0.018(6) -0.001(6)
N6B 0.028(8) 0.025(4) 0.033(7) -0.005(4) -0.009(8) 0.005(6)
N1C 0.0398(17) 0.0294(16) 0.029(2) -0.0072(13) -0.0002(15) -0.0028(13)
N2C 0.070(3) 0.0339(18) 0.034(2) 0.0030(15) -0.007(2) -0.0063(17)
N3C 0.0327(15) 0.0284(15) 0.0246(18) -0.0089(12) -0.0025(14) 0.0003(12)
N4C 0.0224(14) 0.0408(17) 0.0282(18) -0.0054(13) -0.0053(13) -0.0016(12)
N5C 0.054(3) 0.081(3) 0.052(3) 0.013(2) -0.029(2) -0.013(2)
N6C 0.0315(17) 0.059(2) 0.038(2) -0.0077(17) -0.0108(16) -0.0075(15)
C1A 0.065(3) 0.041(2) 0.042(3) -0.020(2) -0.002(2) -0.010(2)
C2A 0.042(2) 0.042(2) 0.052(3) -0.021(2) 0.007(2) -0.0059(18)
C3A 0.036(2) 0.0280(18) 0.043(3) -0.0126(16) 0.0019(18) -0.0044(15)
C4A 0.0340(19) 0.0275(18) 0.039(2) -0.0107(15) -0.0030(18) -0.0035(14)
C5A 0.0373(19) 0.0235(17) 0.031(2) -0.0081(14) -0.0003(17) -0.0048(14)
C6A 0.0316(18) 0.0275(17) 0.028(2) -0.0048(14) -0.0004(16) -0.0047(14)
C7A 0.037(2) 0.0254(17) 0.034(2) -0.0079(15) 0.0023(17) -0.0050(14)
C8A 0.052(2) 0.0251(17) 0.028(2) -0.0071(15) 0.0003(19) -0.0117(16)
C9A 0.067(3) 0.0266(19) 0.038(3) -0.0068(16) -0.019(2) -0.0016(18)
C10A 0.054(2) 0.0248(18) 0.036(2) -0.0079(15) -0.010(2) 0.0007(16)
C11A 0.045(2) 0.0296(18) 0.030(2) -0.0094(15) -0.0007(18) -0.0071(16)
C12A 0.039(2) 0.0282(18) 0.034(2) -0.0100(15) -0.0050(18) -0.0032(15)
C13A 0.040(2) 0.0318(19) 0.033(2) -0.0115(16) -0.0078(18) -0.0023(15)
C14A 0.0304(18) 0.0321(18) 0.029(2) -0.0074(15) -0.0048(16) 0.0007(14)
C15A 0.088(4) 0.064(3) 0.032(3) -0.007(2) -0.008(3) -0.046(3)
C16A 0.097(4) 0.070(3) 0.026(3) -0.011(2) -0.004(3) -0.050(3)
C17A 0.037(2) 0.036(2) 0.030(2) -0.0078(16) -0.0064(17) 0.0061(16)
C18A 0.0334(19) 0.040(2) 0.030(2) -0.0063(16) -0.0053(17) 0.0055(16)
C19A 0.037(2) 0.060(3) 0.041(3) -0.013(2) -0.003(2) 0.010(2)
C20A 0.037(2) 0.056(3) 0.035(3) 0.006(2) -0.0031(19) -0.0097(19)
C1B 0.047(3) 0.071(3) 0.039(3) -0.016(2) 0.004(2) 0.004(2)
C2B 0.044(2) 0.060(3) 0.057(3) -0.026(2) -0.005(2) -0.006(2)
C3B 0.0319(19) 0.042(2) 0.052(3) -0.027(2) 0.002(2) -0.0050(16)
C4B 0.0281(18) 0.032(2) 0.065(3) -0.0228(19) -0.001(2) -0.0012(15)
C5B 0.0295(18) 0.0276(18) 0.047(3) -0.0100(16) -0.0011(18) 0.0008(14)
C6B 0.0279(18) 0.0322(19) 0.041(3) -0.0153(16) 0.0073(17) 0.0001(14)
C7B 0.0252(17) 0.0287(18) 0.049(3) -0.0113(17) 0.0036(17) 0.0022(14)
C8B 0.035(2) 0.033(2) 0.051(3) 0.0026(18) 0.002(2) 0.0077(16)
C9B 0.030(2) 0.068(3) 0.053(3) 0.016(2) 0.008(2) 0.012(2)
C10B 0.0251(19) 0.058(3) 0.059(3) 0.003(2) 0.008(2) 0.0015(18)
C11B 0.0274(19) 0.039(2) 0.053(3) 0.0005(19) 0.0004(19) 0.0095(16)
C12B 0.055(3) 0.035(2) 0.062(4) 0.013(2) 0.013(3) 0.009(2)
C13B 0.047(3) 0.027(2) 0.068(4) 0.009(2) 0.003(2) 0.0026(18)
C14B 0.0303(19) 0.0292(19) 0.053(3) 0.0016(17) -0.0154(19) -0.0017(15)
C15B 0.0318(19) 0.0287(18) 0.049(3) 0.0055(17) -0.0159(19) -0.0015(15)
C16B 0.0267(18) 0.0303(19) 0.049(3) 0.0036(17) -0.0110(18) 0.0004(14)
C17B 0.043(2) 0.028(2) 0.087(4) -0.005(2) -0.038(3) -0.0003(17)
C18B 0.018(7) 0.023(4) 0.030(10) -0.003(5) 0.000(5) -0.002(5)
C19B 0.044(9) 0.046(6) 0.041(14) -0.027(7) -0.016(9) 0.012(6)
C20B 0.052(6) 0.039(5) 0.035(6) -0.014(4) -0.013(5) -0.003(5)
C1C 0.050(2) 0.036(2) 0.033(3) -0.0074(17) 0.004(2) -0.0084(18)
C2C 0.060(3) 0.035(2) 0.040(3) -0.0050(18) -0.010(2) 0.0098(19)
C3C 0.039(2) 0.0311(19) 0.034(2) -0.0061(16) -0.0059(18) 0.0042(15)
C4C 0.0337(19) 0.036(2) 0.030(2) -0.0093(16) -0.0021(17) 0.0055(15)
C8C 0.035(2) 0.061(3) 0.026(2) -0.0030(18) -0.0054(18) -0.0164(18)
C4AA 0.045(6) 0.064(6) 0.032(5) -0.012(4) -0.001(4) -0.012(4)
C3AA 0.036(5) 0.047(6) 0.034(4) -0.015(4) -0.002(4) -0.007(4)
C5E 0.0322(18) 0.0327(18) 0.027(2) -0.0081(14) -0.0028(16) -0.0017(14)
C9C 0.039(5) 0.067(7) 0.024(4) -0.013(4) -0.004(4) -0.026(5)
C10C 0.029(5) 0.059(7) 0.029(4) -0.009(4) 0.001(3) -0.017(4)
C11C 0.0281(18) 0.064(3) 0.025(2) 0.0008(18) -0.0073(17) -0.0165(18)
C12C 0.0257(19) 0.092(4) 0.033(3) -0.023(2) -0.0020(19) -0.008(2)
C13C 0.0257(19) 0.073(3) 0.040(3) -0.018(2) -0.0072(19) 0.0025(19)
C14C 0.0251(17) 0.043(2) 0.027(2) -0.0025(16) -0.0067(16) -0.0073(15)
C15C 0.0284(17) 0.0366(19) 0.027(2) -0.0025(15) -0.0043(16) -0.0067(14)
C16C 0.0291(18) 0.042(2) 0.031(2) 0.0036(16) -0.0100(17) -0.0074(15)
C17C 0.0294(18) 0.040(2) 0.033(2) -0.0054(16) -0.0075(17) -0.0047(15)
C18C 0.0318(19) 0.042(2) 0.039(3) -0.0011(17) -0.0122(18) -0.0049(16)
C19C 0.039(2) 0.055(3) 0.054(3) 0.007(2) -0.020(2) -0.007(2)
C20C 0.039(2) 0.096(4) 0.041(3) -0.014(3) -0.015(2) -0.011(2)
C1 0.060(6) 0.046(5) 0.067(7) -0.004(5) -0.030(6) 0.016(5)
C1AA 0.056(6) 0.044(6) 0.120(10) 0.004(6) -0.035(6) -0.001(5)
N3 0.071(7) 0.067(7) 0.133(10) 0.019(6) -0.027(6) -0.001(5)
N031 0.064(5) 0.049(4) 0.071(6) -0.039(4) -0.045(5) 0.029(4)
C02S 0.027(3) 0.042(4) 0.036(5) -0.013(3) -0.019(3) 0.014(3)
C02W 0.043(4) 0.026(3) 0.042(5) -0.021(3) -0.028(4) 0.007(3)
N02Y 0.059(5) 0.042(4) 0.065(6) -0.032(4) -0.033(4) 0.021(4)
C02X 0.056(5) 0.033(4) 0.038(5) -0.020(3) -0.010(4) 0.016(4)
C02Z 0.030(4) 0.050(5) 0.049(6) -0.035(4) -0.025(4) 0.019(3)
F003 0.0641(17) 0.0482(15) 0.0433(17) -0.0102(12) -0.0173(14) 0.0123(13)
F00D 0.077(2) 0.0679(19) 0.0459(19) -0.0176(14) -0.0194(16) 0.0069(16)
F00G 0.0499(17) 0.0483(17) 0.118(3) -0.0088(17) -0.0264(18) 0.0050(13)
F00H 0.113(3) 0.0319(14) 0.069(2) -0.0165(13) -0.032(2) 0.0155(15)
B02R 0.059(3) 0.033(2) 0.050(3) -0.014(2) -0.016(3) 0.007(2)
F004 0.0390(13) 0.0590(16) 0.0456(17) -0.0150(12) -0.0126(12) 0.0020(11)
F006 0.0346(13) 0.093(2) 0.0377(16) -0.0130(14) -0.0068(12) -0.0067(13)
F00A 0.073(2) 0.080(2) 0.0313(16) -0.0069(14) -0.0056(15) -0.0103(16)
F00L 0.088(2) 0.0442(17) 0.089(3) -0.0145(16) -0.015(2) 0.0040(16)
B02N 0.045(3) 0.044(3) 0.035(3) -0.009(2) -0.007(2) -0.001(2)
F008 0.094(2) 0.0362(13) 0.0392(16) -0.0081(11) -0.0135(16) -0.0064(14)
F009 0.0604(16) 0.0448(14) 0.0502(18) -0.0168(12) -0.0106(14) -0.0007(12)
F00F 0.090(2) 0.081(2) 0.0363(18) -0.0095(15) -0.0091(17) -0.0027(18)
F00T 0.0469(18) 0.103(3) 0.113(3) -0.031(2) -0.014(2) -0.0035(18)
B02P 0.048(3) 0.053(3) 0.039(3) -0.013(2) -0.007(2) -0.003(2)
F005 0.0454(14) 0.0734(19) 0.0434(17) -0.0200(14) -0.0083(13) 0.0113(13)
F00C 0.081(2) 0.084(2) 0.049(2) -0.0233(16) -0.0198(18) -0.0035(18)
F00M 0.0590(19) 0.0551(18) 0.121(3) -0.0368(19) -0.014(2) 0.0131(15)
F00P 0.0333(15) 0.144(4) 0.078(3) -0.036(2) -0.0191(16) 0.0199(18)
B02Q 0.034(2) 0.070(4) 0.053(4) -0.026(3) -0.014(3) 0.007(2)
N1AA 0.030(7) 0.034(4) 0.028(5) -0.006(3) -0.004(7) 0.003(6)
C5AA 0.035(5) 0.041(6) 0.030(6) 0.001(4) -0.004(5) -0.002(5)
N2AA 0.038(6) 0.039(6) 0.029(8) -0.007(4) 0.000(5) -0.008(5)
C6AA 0.037(6) 0.041(5) 0.032(8) -0.013(4) -0.006(5) 0.001(4)
C7AA 0.019(9) 0.033(5) 0.029(11) -0.012(6) 0.000(6) 0.002(6)
C7D 0.0282(12) 0.0380(14) 0.0316(16) -0.0086(11) -0.0063(12) -0.0021(10)
C6D 0.0282(12) 0.0380(14) 0.0316(16) -0.0086(11) -0.0063(12) -0.0021(10)

loop_
_atom_type_symbol
_atom_type_description
_atom_type_scat_dispersion_real
_atom_type_scat_dispersion_imag
_atom_type_scat_source
C C 0.0033 0.0016 'International Tables Vol C Tables 4.2.6.8 and 6.1.1.4'
H H 0.0000 0.0000 'International Tables Vol C Tables 4.2.6.8 and 6.1.1.4'
B B 0.0013 0.0007 'International Tables Vol C Tables 4.2.6.8 and 6.1.1.4'
F F 0.0171 0.0103 'International Tables Vol C Tables 4.2.6.8 and 6.1.1.4'
Fe Fe 0.3463 0.8444 'International Tables Vol C Tables 4.2.6.8 and 6.1.1.4'
N N 0.0061 0.0033 'International Tables Vol C Tables 4.2.6.8 and 6.1.1.4'
O O 0.0106 0.0060 'International Tables Vol C Tables 4.2.6.8 and 6.1.1.4'

loop_
_geom_angle_atom_site_label_1
_geom_angle_atom_site_label_2
_geom_angle_atom_site_label_3
_geom_angle
_geom_angle_site_symmetry_1
_geom_angle_site_symmetry_3
N1A Fe01 N3A 76.95(13) . .
N1A Fe01 N1B 98.98(14) . .
N1A Fe01 N3B 97.54(13) . .
N1A Fe01 N3C 169.74(12) . .
N3A Fe01 N3B 93.40(12) . .
N3A Fe01 N3C 96.79(12) . .
N1B Fe01 N3A 168.52(14) . .
N1B Fe01 N3B 76.36(15) . .
N1B Fe01 N3C 88.66(13) . .
N3B Fe01 N3C 90.87(12) . .
N1C Fe01 N1A 95.28(14) . .
N1C Fe01 N3A 95.78(12) . .
N1C Fe01 N1B 95.29(15) . .
N1C Fe01 N3B 165.64(13) . .
N1C Fe01 N3C 77.10(13) . .
N4A Fe02 N6B 90.2(4) . .
N6A Fe02 N4A 78.41(13) . .
N6A Fe02 N4B 166.71(13) . .
N6A Fe02 N6B 98.9(4) . .
N6A Fe02 N4C 94.98(14) . .
N6A Fe02 N6C 94.23(14) . .
N4B Fe02 N4A 91.49(13) . .
N4B Fe02 N6B 72.2(4) . .
N4C Fe02 N4A 96.81(12) . .
N4C Fe02 N4B 94.79(13) . .
N4C Fe02 N6B 165.5(4) . .
N6C Fe02 N4A 170.64(13) . .
N6C Fe02 N4B 96.62(14) . .
N6C Fe02 N6B 96.8(4) . .
N6C Fe02 N4C 77.89(14) . .
N1AA Fe02 N4A 86.4(5) . .
N1AA Fe02 N6A 86.2(4) . .
N1AA Fe02 N4B 84.5(4) . .
N1AA Fe02 N4C 176.7(5) . .
N1AA Fe02 N6C 99.0(5) . .
C11A O1A C8A 116.2(3) . .
C11B O1B C8B 115.5(3) . .
C8C O1C C11C 116.0(3) . .
C1A N1A Fe01 142.3(3) . .
C1A N1A C3A 105.6(4) . .
C3A N1A Fe01 112.1(3) . .
C1A N2A H2A 125.6 . .
C1A N2A C2A 108.8(4) . .
C2A N2A H2A 125.6 . .
C4A N3A Fe01 114.2(3) . .
C4A N3A C5A 117.3(3) . .
C5A N3A Fe01 128.2(3) . .
C14A N4A Fe02 128.9(2) . .
C17A N4A Fe02 114.0(3) . .
C17A N4A C14A 117.1(3) . .
C19A N5A H5A 125.6 . .
C20A N5A H5A 125.6 . .
C20A N5A C19A 108.7(4) . .
C18A N6A Fe02 112.9(3) . .
C20A N6A Fe02 140.9(3) . .
C20A N6A C18A 106.2(4) . .
C1B N1B Fe01 143.1(4) . .
C1B N1B C3B 103.8(4) . .
C3B N1B Fe01 112.7(3) . .
C1B N2B H2B 124.5 . .
C2B N2B H2B 124.5 . .
C2B N2B C1B 110.9(5) . .
C4B N3B Fe01 113.6(3) . .
C4B N3B C5B 116.4(4) . .
C5B N3B Fe01 129.0(2) . .
C14B N4B Fe02 128.7(2) . .
C17B N4B Fe02 113.7(4) . .
C17B N4B C14B 116.9(4) . .
C19B N5B H5B 125.3 . .
C20B N5B H5B 125.3 . .
C20B N5B C19B 109.4(10) . .
C18B N6B Fe02 113.3(12) . .
C5AA N6B Fe02 138.4(11) . .
C5AA N6B C18B 107.2(12) . .
C1C N1C Fe01 141.0(3) . .
C1C N1C C3C 105.8(3) . .
C3C N1C Fe01 113.2(3) . .
C1C N2C H2C 125.6 . .
C1C N2C C2C 108.7(4) . .
C2C N2C H2C 125.6 . .
C4C N3C Fe01 113.1(3) . .
C4C N3C C5E 117.6(3) . .
C5E N3C Fe01 129.4(2) . .
C14C N4C Fe02 127.9(3) . .
C17C N4C Fe02 114.7(3) . .
C17C N4C C14C 117.3(3) . .
C19C N5C H5C 125.5 . .
C20C N5C H5C 125.5 . .
C20C N5C C19C 109.0(4) . .
C18C N6C Fe02 113.0(3) . .
C20C N6C Fe02 141.3(4) . .
C20C N6C C18C 105.7(4) . .
N1A C1A N2A 110.9(4) . .
N1A C1A H1A 124.5 . .
N2A C1A H1A 124.5 . .
N2A C2A H2AA 127.3 . .
N2A C2A C3A 105.5(4) . .
C3A C2A H2AA 127.3 . .
N1A C3A C4A 118.3(4) . .
C2A C3A N1A 109.2(4) . .
C2A C3A C4A 132.2(4) . .
N3A C4A C3A 117.5(4) . .
N3A C4A H4A 121.2 . .
C3A C4A H4A 121.2 . .
C6A C5A N3A 118.8(4) . .
C10A C5A N3A 121.5(3) . .
C10A C5A C6A 119.8(4) . .
C5A C6A H6A 119.9 . .
C7A C6A C5A 120.3(4) . .
C7A C6A H6A 119.9 . .
C6A C7A H7A 120.4 . .
C8A C7A C6A 119.3(4) . .
C8A C7A H7A 120.4 . .
C7A C8A O1A 118.7(4) . .
C7A C8A C9A 121.4(4) . .
C9A C8A O1A 119.9(4) . .
C8A C9A H9A 120.3 . .
C8A C9A C10A 119.5(4) . .
C10A C9A H9A 120.3 . .
C5A C10A C9A 119.8(4) . .
C5A C10A H10A 120.1 . .
C9A C10A H10A 120.1 . .
C12A C11A O1A 117.3(3) . .
C12A C11A C16A 120.3(4) . .
C16A C11A O1A 122.4(4) . .
C11A C12A H12A 120.3 . .
C11A C12A C13A 119.4(4) . .
C13A C12A H12A 120.3 . .
C12A C13A H13A 119.7 . .
C14A C13A C12A 120.6(4) . .
C14A C13A H13A 119.7 . .
C13A C14A N4A 120.1(3) . .
C15A C14A N4A 120.5(4) . .
C15A C14A C13A 119.4(4) . .
C14A C15A H15A 120.0 . .
C14A C15A C16A 120.1(4) . .
C16A C15A H15A 120.0 . .
C11A C16A C15A 120.3(4) . .
C11A C16A H16A 119.9 . .
C15A C16A H16A 119.9 . .
N4A C17A H17A 121.3 . .
N4A C17A C18A 117.4(4) . .
C18A C17A H17A 121.3 . .
N6A C18A C17A 117.3(3) . .
C19A C18A N6A 108.7(4) . .
C19A C18A C17A 134.1(4) . .
N5A C19A C18A 105.7(4) . .
N5A C19A H19A 127.2 . .
C18A C19A H19A 127.2 . .
N5A C20A H20A 124.6 . .
N6A C20A N5A 110.8(4) . .
N6A C20A H20A 124.6 . .
N1B C1B N2B 109.9(5) . .
N1B C1B H1B 125.1 . .
N2B C1B H1B 125.1 . .
N2B C2B H2BA 128.2 . .
N2B C2B C3B 103.5(5) . .
C3B C2B H2BA 128.2 . .
N1B C3B C4B 118.3(4) . .
C2B C3B N1B 111.9(5) . .
C2B C3B C4B 129.8(5) . .
N3B C4B C3B 118.3(4) . .
N3B C4B H4B 120.8 . .
C3B C4B H4B 120.8 . .
C6B C5B N3B 119.7(4) . .
C10B C5B N3B 120.3(4) . .
C10B C5B C6B 119.9(4) . .
C5B C6B H6B 119.8 . .
C7B C6B C5B 120.4(4) . .
C7B C6B H6B 119.8 . .
C6B C7B H7B 120.4 . .
C8B C7B C6B 119.2(4) . .
C8B C7B H7B 120.4 . .
C7B C8B O1B 118.8(4) . .
C7B C8B C9B 120.9(5) . .
C9B C8B O1B 120.3(4) . .
C8B C9B H9B 120.3 . .
C8B C9B C10B 119.5(5) . .
C10B C9B H9B 120.3 . .
C5B C10B C9B 120.1(4) . .
C5B C10B H10B 120.0 . .
C9B C10B H10B 120.0 . .
C12B C11B O1B 120.6(4) . .
C16B C11B O1B 118.4(4) . .
C16B C11B C12B 120.9(5) . .
C11B C12B H12B 119.8 . .
C13B C12B C11B 120.4(5) . .
C13B C12B H12B 119.8 . .
C12B C13B H13B 120.2 . .
C12B C13B C14B 119.6(4) . .
C14B C13B H13B 120.2 . .
C13B C14B N4B 119.5(4) . .
C15B C14B N4B 121.1(4) . .
C15B C14B C13B 119.4(5) . .
C14B C15B H15B 119.4 . .
C16B C15B C14B 121.2(4) . .
C16B C15B H15B 119.4 . .
C11B C16B H16B 120.7 . .
C15B C16B C11B 118.6(4) . .
C15B C16B H16B 120.7 . .
N4B C17B H17C 117.4 . .
N4B C17B H17B 124.4 . .
N4B C17B C7AA 111.2(7) . .
C18B C17B N4B 125.2(8) . .
C18B C17B H17C 117.4 . .
C7AA C17B H17B 124.4 . .
C17B C18B N6B 114.4(14) . .
C17B C18B C6AA 136.3(12) . .
C6AA C18B N6B 109.3(13) . .
N5B C19B H19B 128.5 . .
N5B C19B C7AA 103.0(12) . .
C7AA C19B H19B 128.5 . .
N5B C20B H20B 124.9 . .
N1AA C20B N5B 110.1(12) . .
N1AA C20B H20B 124.9 . .
N1C C1C N2C 110.7(4) . .
N1C C1C H1C 124.7 . .
N2C C1C H1C 124.7 . .
N2C C2C H2CA 127.2 . .
N2C C2C C3C 105.7(4) . .
C3C C2C H2CA 127.2 . .
N1C C3C C4C 118.0(3) . .
C2C C3C N1C 109.1(4) . .
C2C C3C C4C 132.8(4) . .
N3C C4C C3C 118.5(4) . .
N3C C4C H4C 120.8 . .
C3C C4C H4C 120.8 . .
O1C C8C C4AA 119.7(6) . .
C9C C8C O1C 122.5(5) . .
C7D C8C O1C 117.1(4) . .
C7D C8C C9C 118.8(6) . .
C8C C4AA H4AA 121.8 . .
C3AA C4AA C8C 116.4(10) . .
C3AA C4AA H4AA 121.8 . .
C4AA C3AA H3AA 119.7 . .
C4AA C3AA C5E 120.5(10) . .
C5E C3AA H3AA 119.7 . .
C3AA C5E N3C 119.4(6) . .
C10C C5E N3C 119.4(5) . .
C6D C5E N3C 120.4(3) . .
C6D C5E C10C 118.2(6) . .
C8C C9C H9C 119.9 . .
C8C C9C C10C 120.2(9) . .
C10C C9C H9C 119.9 . .
C5E C10C C9C 118.8(9) . .
C5E C10C H10C 120.6 . .
C9C C10C H10C 120.6 . .
C12C C11C O1C 119.7(4) . .
C16C C11C O1C 119.0(4) . .
C16C C11C C12C 121.3(4) . .
C11C C12C H12C 120.1 . .
C11C C12C C13C 119.7(5) . .
C13C C12C H12C 120.1 . .
C12C C13C H13C 120.3 . .
C14C C13C C12C 119.4(4) . .
C14C C13C H13C 120.3 . .
C13C C14C N4C 121.1(4) . .
C13C C14C C15C 120.5(4) . .
C15C C14C N4C 118.4(4) . .
C14C C15C H15C 120.3 . .
C14C C15C C16C 119.4(4) . .
C16C C15C H15C 120.3 . .
C11C C16C C15C 119.6(4) . .
C11C C16C H16C 120.2 . .
C15C C16C H16C 120.2 . .
N4C C17C H17D 121.5 . .
N4C C17C C18C 116.9(4) . .
C18C C17C H17D 121.5 . .
N6C C18C C17C 116.7(4) . .
C19C C18C N6C 109.9(4) . .
C19C C18C C17C 133.1(4) . .
N5C C19C C18C 105.2(5) . .
N5C C19C H19C 127.4 . .
C18C C19C H19C 127.4 . .
N5C C20C H20C 124.8 . .
N6C C20C N5C 110.3(5) . .
N6C C20C H20C 124.8 . .
H1D C1 H1E 109.5 . .
H1D C1 H1F 109.5 . .
H1E C1 H1F 109.5 . .
C1AA C1 H1D 109.5 . .
C1AA C1 H1E 109.5 . .
C1AA C1 H1F 109.5 . .
N3 C1AA C1 174.8(16) . .
H02A C02S H02B 109.5 . .
H02A C02S H02C 109.5 . .
H02B C02S H02C 109.5 . .
C02W C02S H02A 109.5 . .
C02W C02S H02B 109.5 . .
C02W C02S H02C 109.5 . .
N031 C02W C02S 175.0(10) . .
H02D C02X H02E 109.5 . .
H02D C02X H02F 109.5 . .
H02E C02X H02F 109.5 . .
C02Z C02X H02D 109.5 . .
C02Z C02X H02E 109.5 . .
C02Z C02X H02F 109.5 . .
N02Y C02Z C02X 173.5(12) . .
F00D B02R F003 108.9(4) . .
F00D B02R F00H 111.2(4) . .
F00G B02R F003 108.4(4) . .
F00G B02R F00D 110.6(5) . .
F00G B02R F00H 109.4(4) . .
F00H B02R F003 108.3(4) . .
F006 B02N F004 108.8(4) . .
F00A B02N F004 109.8(4) . .
F00A B02N F006 110.8(4) . .
F00A B02N F00L 109.8(4) . .
F00L B02N F004 109.1(4) . .
F00L B02N F006 108.4(4) . .
F008 B02P F009 108.8(4) . .
F00F B02P F008 110.7(4) . .
F00F B02P F009 110.3(4) . .
F00F B02P F00T 109.4(5) . .
F00T B02P F008 108.1(5) . .
F00T B02P F009 109.4(4) . .
F00C B02Q F005 109.7(4) . .
F00C B02Q F00M 110.0(5) . .
F00C B02Q F00P 111.1(4) . .
F00M B02Q F005 108.3(4) . .
F00M B02Q F00P 109.2(5) . .
F00P B02Q F005 108.5(5) . .
H2D C2 H2E 109.5 . .
H2D C2 H2F 109.5 . .
H2E C2 H2F 109.5 . .
C5 C2 H2D 109.5 . .
C5 C2 H2E 109.5 . .
C5 C2 H2F 109.5 . .
N4 C5 C2 177(2) . .
N0AA C0AA C2AA 173.9(17) . .
C0AA C2AA H2AC 109.5 . .
C0AA C2AA H2AD 109.5 . .
C0AA C2AA H2AE 109.5 . .
H2AC C2AA H2AD 109.5 . .
H2AC C2AA H2AE 109.5 . .
H2AD C2AA H2AE 109.5 . .
C20B N1AA Fe02 141.3(10) . .
C20B N1AA C7AA 106.5(14) . .
C7AA N1AA Fe02 112.2(13) . .
N6B C5AA H5AA 126.0 . .
N2AA C5AA N6B 108.0(11) . .
N2AA C5AA H5AA 126.0 . .
C5AA N2AA H2AB 124.7 . .
C5AA N2AA C6AA 110.5(12) . .
C6AA N2AA H2AB 124.7 . .
C18B C6AA N2AA 105.0(10) . .
C18B C6AA H6AA 127.5 . .
N2AA C6AA H6AA 127.5 . .
C19B C7AA C17B 130.9(14) . .
N1AA C7AA C17B 118.0(15) . .
N1AA C7AA C19B 111.0(16) . .
C8C C7D H7D 120.4 . .
C8C C7D C6D 119.2(4) . .
C6D C7D H7D 120.4 . .
C5E C6D C7D 121.0(4) . .
C5E C6D H6D 119.5 . .
C7D C6D H6D 119.5 . .

loop_
_geom_bond_atom_site_label_1
_geom_bond_atom_site_label_2
_geom_bond_distance
_geom_bond_site_symmetry_2
Fe01 N1A 2.127(4) .
Fe01 N3A 2.191(3) .
Fe01 N1B 2.144(4) .
Fe01 N3B 2.209(4) .
Fe01 N1C 2.107(3) .
Fe01 N3C 2.215(3) .
Fe02 N4A 2.142(3) .
Fe02 N6A 2.053(4) .
Fe02 N4B 2.137(4) .
Fe02 N6B 2.202(15) .
Fe02 N4C 2.128(3) .
Fe02 N6C 2.075(4) .
Fe02 N1AA 1.961(17) .
O1A C8A 1.398(5) .
O1A C11A 1.394(5) .
O1B C8B 1.396(6) .
O1B C11B 1.390(6) .
O1C C8C 1.392(5) .
O1C C11C 1.395(5) .
N1A C1A 1.313(6) .
N1A C3A 1.390(5) .
N2A H2A 0.8600 .
N2A C1A 1.348(7) .
N2A C2A 1.352(7) .
N3A C4A 1.287(5) .
N3A C5A 1.428(5) .
N4A C14A 1.439(5) .
N4A C17A 1.282(5) .
N5A H5A 0.8600 .
N5A C19A 1.354(6) .
N5A C20A 1.343(6) .
N6A C18A 1.389(5) .
N6A C20A 1.307(6) .
N1B C1B 1.329(6) .
N1B C3B 1.378(6) .
N2B H2B 0.8600 .
N2B C1B 1.337(7) .
N2B C2B 1.334(7) .
N3B C4B 1.293(5) .
N3B C5B 1.433(6) .
N4B C14B 1.427(6) .
N4B C17B 1.300(5) .
N5B H5B 0.8600 .
N5B C19B 1.390(19) .
N5B C20B 1.372(15) .
N6B C18B 1.378(13) .
N6B C5AA 1.35(2) .
N1C C1C 1.314(5) .
N1C C3C 1.381(5) .
N2C H2C 0.8600 .
N2C C1C 1.343(6) .
N2C C2C 1.348(6) .
N3C C4C 1.284(5) .
N3C C5E 1.432(5) .
N4C C14C 1.435(5) .
N4C C17C 1.290(5) .
N5C H5C 0.8600 .
N5C C19C 1.359(7) .
N5C C20C 1.349(8) .
N6C C18C 1.382(6) .
N6C C20C 1.321(6) .
C1A H1A 0.9300 .
C2A H2AA 0.9300 .
C2A C3A 1.374(6) .
C3A C4A 1.431(6) .
C4A H4A 0.9300 .
C5A C6A 1.398(5) .
C5A C10A 1.385(6) .
C6A H6A 0.9300 .
C6A C7A 1.384(6) .
C7A H7A 0.9300 .
C7A C8A 1.378(6) .
C8A C9A 1.378(6) .
C9A H9A 0.9300 .
C9A C10A 1.395(6) .
C10A H10A 0.9300 .
C11A C12A 1.361(6) .
C11A C16A 1.377(6) .
C12A H12A 0.9300 .
C12A C13A 1.394(6) .
C13A H13A 0.9300 .
C13A C14A 1.375(5) .
C14A C15A 1.374(6) .
C15A H15A 0.9300 .
C15A C16A 1.378(7) .
C16A H16A 0.9300 .
C17A H17A 0.9300 .
C17A C18A 1.424(6) .
C18A C19A 1.371(6) .
C19A H19A 0.9300 .
C20A H20A 0.9300 .
C1B H1B 0.9300 .
C2B H2BA 0.9300 .
C2B C3B 1.356(6) .
C3B C4B 1.424(7) .
C4B H4B 0.9300 .
C5B C6B 1.391(5) .
C5B C10B 1.377(7) .
C6B H6B 0.9300 .
C6B C7B 1.386(6) .
C7B H7B 0.9300 .
C7B C8B 1.380(6) .
C8B C9B 1.387(6) .
C9B H9B 0.9300 .
C9B C10B 1.390(8) .
C10B H10B 0.9300 .
C11B C12B 1.382(6) .
C11B C16B 1.382(6) .
C12B H12B 0.9300 .
C12B C13B 1.373(8) .
C13B H13B 0.9300 .
C13B C14B 1.393(6) .
C14B C15B 1.388(6) .
C15B H15B 0.9300 .
C15B C16B 1.380(7) .
C16B H16B 0.9300 .
C17B H17C 0.9300 .
C17B H17B 0.9300 .
C17B C18B 1.232(18) .
C17B C7AA 1.637(18) .
C18B C6AA 1.36(2) .
C19B H19B 0.9300 .
C19B C7AA 1.39(2) .
C20B H20B 0.9300 .
C20B N1AA 1.31(2) .
C1C H1C 0.9300 .
C2C H2CA 0.9300 .
C2C C3C 1.368(6) .
C3C C4C 1.432(6) .
C4C H4C 0.9300 .
C8C C4AA 1.450(13) .
C8C C9C 1.386(10) .
C8C C7D 1.358(6) .
C4AA H4AA 0.9300 .
C4AA C3AA 1.393(15) .
C3AA H3AA 0.9300 .
C3AA C5E 1.415(12) .
C5E C10C 1.385(12) .
C5E C6D 1.373(5) .
C9C H9C 0.9300 .
C9C C10C 1.394(14) .
C10C H10C 0.9300 .
C11C C12C 1.372(7) .
C11C C16C 1.367(7) .
C12C H12C 0.9300 .
C12C C13C 1.395(6) .
C13C H13C 0.9300 .
C13C C14C 1.383(6) .
C14C C15C 1.385(6) .
C15C H15C 0.9300 .
C15C C16C 1.398(5) .
C16C H16C 0.9300 .
C17C H17D 0.9300 .
C17C C18C 1.435(6) .
C18C C19C 1.366(6) .
C19C H19C 0.9300 .
C20C H20C 0.9300 .
C1 H1D 0.9600 .
C1 H1E 0.9600 .
C1 H1F 0.9600 .
C1 C1AA 1.341(18) .
C1AA N3 1.182(19) .
N031 C02W 1.124(10) .
C02S H02A 0.9600 .
C02S H02B 0.9600 .
C02S H02C 0.9600 .
C02S C02W 1.430(9) .
N02Y C02Z 1.126(10) .
C02X H02D 0.9600 .
C02X H02E 0.9600 .
C02X H02F 0.9600 .
C02X C02Z 1.410(10) .
F003 B02R 1.427(6) .
F00D B02R 1.377(6) .
F00G B02R 1.372(7) .
F00H B02R 1.385(6) .
F004 B02N 1.404(6) .
F006 B02N 1.393(6) .
F00A B02N 1.368(6) .
F00L B02N 1.372(6) .
F008 B02P 1.390(6) .
F009 B02P 1.407(6) .
F00F B02P 1.363(7) .
F00T B02P 1.376(6) .
F005 B02Q 1.416(7) .
F00C B02Q 1.370(7) .
F00M B02Q 1.381(7) .
F00P B02Q 1.389(6) .
C2 H2D 0.9600 .
C2 H2E 0.9600 .
C2 H2F 0.9600 .
C2 C5 1.35(3) .
N4 C5 1.14(3) .
N0AA C0AA 1.24(2) .
C0AA C2AA 1.49(2) .
C2AA H2AC 0.9600 .
C2AA H2AD 0.9600 .
C2AA H2AE 0.9600 .
N1AA C7AA 1.380(13) .
C5AA H5AA 0.9300 .
C5AA N2AA 1.338(17) .
N2AA H2AB 0.8600 .
N2AA C6AA 1.371(16) .
C6AA H6AA 0.9300 .
C7D H7D 0.9300 .
C7D C6D 1.390(6) .
C6D H6D 0.9300 .

loop_
_geom_hbond_atom_site_label_D
_geom_hbond_atom_site_label_H
_geom_hbond_atom_site_label_A
_geom_hbond_distance_DH
_geom_hbond_distance_HA
_geom_hbond_distance_DA
_geom_hbond_angle_DHA
_geom_hbond_site_symmetry_A
N2A H2A F005 0.86 2.00 2.823(5) 159.9 2_667
N5A H5A F006 0.86 2.12 2.885(5) 147.9 2_766
N2B H2B F004 0.86 1.99 2.826(5) 163.5 2_767
N5B H5B F009 0.86 2.07 2.805(13) 143.6 2_656
N2C H2C F008 0.86 2.09 2.870(5) 150.1 2_657
N5C H5C F003 0.86 1.98 2.825(5) 166.5 2_666
N2AA H2AB F009 0.86 1.94 2.788(14) 166.7 2_656
